data_7061764
loop_
_publ_author_name
'Kumar, Krishna'
'Tiwari, Priyanka'
'Kant, Rajni'
'Bhattacharya, Subrato'

_publ_section_title
;
 Synthesis and structural studies of Cu(i) methylthiosalicylate complexes
 and their catalytic application in thiol-yne click reaction
;
_journal_issue 37
_journal_name_full 'New Journal of Chemistry'
_journal_page_first 17854
_journal_page_last 17864
_journal_paper_doi 10.1039/D2NJ02722D
_journal_volume 46
_journal_year 2022
_chemical_formula_moiety 'C42 H35 Cu Fe O2 P2 S'
_chemical_formula_sum 'C42 H35 Cu Fe O2 P2 S'
_chemical_formula_weight 785.09
_space_group_crystal_system monoclinic
_space_group_IT_number 14
_space_group_name_Hall '-P 2yn'
_space_group_name_H-M_alt 'P 1 21/n 1'
_atom_sites_solution_hydrogens geom
_audit_block_doi 10.5517/ccdc.csd.cc23wyvt
_audit_creation_date 2022-07-23
_audit_creation_method
;
Olex2 1.5-alpha
(compiled 2022.06.10 svn.r3fa896fb for OlexSys, GUI svn.r6535)
;
_audit_update_record
;
2022-08-22 deposited with the CCDC.	2022-08-24 downloaded from the CCDC.
;
_cell_angle_alpha 90
_cell_angle_beta 106.992(14)
_cell_angle_gamma 90
_cell_formula_units_Z 4
_cell_length_a 11.521(7)
_cell_length_b 19.574(11)
_cell_length_c 16.525(8)
_cell_measurement_reflns_used 9205
_cell_measurement_temperature 293(2)
_cell_measurement_theta_max 27.91
_cell_measurement_theta_min 2.14
_cell_volume 3564(3)
_computing_cell_refinement 'Bruker SAINT'
_computing_data_collection 'Bruker APEX2'
_computing_data_reduction 'Bruker SAINT'
_computing_molecular_graphics 'Olex2 1.5-alpha (Dolomanov et al., 2009)'
_computing_publication_material 'Olex2 1.5-alpha (Dolomanov et al., 2009)'
_computing_structure_refinement 'SHELXL 2018/3 (Sheldrick, 2015)'
_computing_structure_solution 'SHELXT 2014/5 (Sheldrick, 2014)'
_diffrn_ambient_temperature 293(2)
_diffrn_measured_fraction_theta_full 0.989
_diffrn_measured_fraction_theta_max 0.989
_diffrn_measurement_device_type 'Bruker APEX-II CCD'
_diffrn_measurement_method '\f and \w scans'
_diffrn_radiation_type MoK\a
_diffrn_radiation_wavelength 0.71073
_diffrn_reflns_av_R_equivalents 0.1099
_diffrn_reflns_av_unetI/netI 0.0990
_diffrn_reflns_Laue_measured_fraction_full 0.989
_diffrn_reflns_Laue_measured_fraction_max 0.989
_diffrn_reflns_limit_h_max 11
_diffrn_reflns_limit_h_min -11
_diffrn_reflns_limit_k_max 19
_diffrn_reflns_limit_k_min -19
_diffrn_reflns_limit_l_max 16
_diffrn_reflns_limit_l_min -16
_diffrn_reflns_number 12775
_diffrn_reflns_point_group_measured_fraction_full 0.989
_diffrn_reflns_point_group_measured_fraction_max 0.989
_diffrn_reflns_theta_full 21.202
_diffrn_reflns_theta_max 21.202
_diffrn_reflns_theta_min 2.081
_exptl_absorpt_coefficient_mu 1.189
_exptl_absorpt_correction_type multi-scan
_exptl_crystal_colour dark-yellow
_exptl_crystal_density_diffrn 1.463
_exptl_crystal_description Rod-shape
_exptl_crystal_F_000 1616
_exptl_crystal_size_max 0.30
_exptl_crystal_size_mid 0.20
_exptl_crystal_size_min 0.20
_exptl_transmission_factor_max 1.0000
_exptl_transmission_factor_min 0.2421
_refine_diff_density_max 1.290
_refine_diff_density_min -0.447
_refine_diff_density_rms 0.098
_refine_ls_extinction_method none
_refine_ls_goodness_of_fit_ref 1.038
_refine_ls_hydrogen_treatment constr
_refine_ls_matrix_type full
_refine_ls_number_parameters 365
_refine_ls_number_reflns 3892
_refine_ls_number_restraints 6
_refine_ls_restrained_S_all 1.039
_refine_ls_R_factor_all 0.1152
_refine_ls_R_factor_gt 0.0761
_refine_ls_shift/su_max 0.001
_refine_ls_shift/su_mean 0.000
_refine_ls_structure_factor_coef Fsqd
_refine_ls_weighting_details 'w=1/[\s^2^(Fo^2^)+(0.0332P)^2^+26.8927P] where P=(Fo^2^+2Fc^2^)/3'
_refine_ls_weighting_scheme calc
_refine_ls_wR_factor_gt 0.1555
_refine_ls_wR_factor_ref 0.1790
_reflns_Friedel_coverage 0.000
_reflns_number_gt 2674
_reflns_number_total 3892
_reflns_threshold_expression 'I > 2\s(I)'
_cod_data_source_file d2nj02722d2.cif
_cod_data_source_block kk26
_cod_depositor_comments 'Adding full bibliography for 7061763--7061765.cif.'
_cod_database_code 7061764
_shelx_shelxl_version_number 2018/3
_shelx_space_group_comment
;
The symmetry employed for this shelxl refinement is uniquely defined
by the following loop, which should always be used as a source of
symmetry information in preference to the above space-group names.
They are only intended as comments.
;
_olex2_refinement_description
;
1. Fixed Uiso
 At 1.2 times of:
  All C(H) groups
 At 1.5 times of:
  All C(H,H,H) groups
2. Uiso/Uaniso restraints and constraints
Uanis(C42) \\sim Ueq: with sigma of 0.01 and sigma for terminal atoms of 0.02
3.a Ternary CH refined with riding coordinates:
 C1(H1), C2(H2), C3(H3), C4(H4), C8(H8), C7(H7), C6(H6), C10(H10)
3.b Aromatic/amide H refined with riding coordinates:
 C16(H16), C15(H15), C14(H14), C13(H13), C12(H12), C18(H18), C19(H19),
 C20(H20), C21(H21), C22(H22), C24(H24), C28(H28), C27(H27), C26(H26), C25(H25),
  C34(H34), C30(H30), C31(H31), C32(H32), C33(H33), C36(H36), C37(H37),
 C38(H38), C39(H39)
3.c Fitted pentagon refined as free rotating group:
 C5(C1,C2,C3,C4), C9(C8,C7,C6,C10)
3.d Fitted hexagon refined as free rotating group:
 C16(C15,C14,C13,C12,C11), C17(C18,C19,C20,C21,C22), C24(C23,C28,C27,C26,C25),
 C34(C29,C30,C31,C32,C33), C35(C36,C37,C38,C39,C40)
3.e Idealised Me refined as rotating group:
 C42(H42A,H42B,H42C)
;
_olex2_submission_special_instructions 'No special instructions were received'

loop_
_space_group_symop_operation_xyz
'x, y, z'
'-x+1/2, y+1/2, -z+1/2'
'-x, -y, -z'
'x-1/2, -y-1/2, z-1/2'

loop_
_atom_site_label
_atom_site_type_symbol
_atom_site_fract_x
_atom_site_fract_y
_atom_site_fract_z
_atom_site_U_iso_or_equiv
_atom_site_adp_type
_atom_site_occupancy
_atom_site_site_symmetry_order
_atom_site_calc_flag
_atom_site_refinement_flags_posn
_atom_site_refinement_flags_adp
_atom_site_refinement_flags_occupancy
_atom_site_disorder_assembly
_atom_site_disorder_group
Cu1 Cu 0.52372(11) 0.37839(6) 0.26191(8) 0.0462(4) Uani 1 1 d . . . . .
Fe1 Fe 0.62148(12) 0.56973(7) 0.21393(8) 0.0390(4) Uani 1 1 d . . . . .
S1 S 0.4845(3) 0.26481(16) 0.2659(2) 0.0691(10) Uani 1 1 d . . . . .
P1 P 0.3852(2) 0.45775(14) 0.19174(16) 0.0387(7) Uani 1 1 d . . . . .
P2 P 0.7190(2) 0.41238(14) 0.28566(16) 0.0389(7) Uani 1 1 d . . . . .
O1 O 0.5353(9) 0.3725(6) 0.4140(6) 0.096(3) Uani 1 1 d . . . . .
O2 O 0.4762(10) 0.3235(6) 0.5172(7) 0.108(3) Uani 1 1 d . . . . .
C5 C 0.7382(6) 0.5042(3) 0.2946(4) 0.039(3) Uani 1 1 d G . . . .
C1 C 0.8043(6) 0.5493(4) 0.2571(4) 0.048(3) Uani 1 1 d G . . . .
H1 H 0.856233 0.535882 0.222248 0.057 Uiso 1 1 calc R U . . .
C2 C 0.7816(7) 0.6171(3) 0.2789(5) 0.070(4) Uani 1 1 d G . . . .
H2 H 0.814851 0.658802 0.261397 0.084 Uiso 1 1 calc R U . . .
C3 C 0.7016(7) 0.6140(3) 0.3298(5) 0.065(3) Uani 1 1 d G . . . .
H3 H 0.670143 0.653130 0.353860 0.078 Uiso 1 1 calc R U . . .
C4 C 0.6748(6) 0.5442(4) 0.3395(4) 0.049(3) Uani 1 1 d G . . . .
H4 H 0.622088 0.526704 0.371856 0.059 Uiso 1 1 calc R U . . .
C9 C 0.4542(6) 0.5297(3) 0.1530(4) 0.036(2) Uani 1 1 d G . . . .
C8 C 0.4444(6) 0.6009(3) 0.1660(4) 0.045(3) Uani 1 1 d G . . . .
H8 H 0.394893 0.622390 0.198084 0.054 Uiso 1 1 calc R U . . .
C7 C 0.5191(6) 0.6356(3) 0.1245(5) 0.046(3) Uani 1 1 d G . . . .
H7 H 0.530283 0.685120 0.122930 0.055 Uiso 1 1 calc R U . . .
C6 C 0.5752(5) 0.5857(4) 0.0858(4) 0.045(3) Uani 1 1 d G . . . .
H6 H 0.631691 0.594906 0.052848 0.054 Uiso 1 1 calc R U . . .
C10 C 0.5351(6) 0.5203(3) 0.1035(4) 0.038(3) Uani 1 1 d G . . . .
H10 H 0.558975 0.476420 0.084689 0.046 Uiso 1 1 calc R U . . .
C16 C 0.2556(6) 0.3577(3) 0.0826(4) 0.047(3) Uani 1 1 d G . . . .
H16 H 0.300478 0.327736 0.123566 0.057 Uiso 1 1 calc R U . . .
C15 C 0.1698(7) 0.3325(3) 0.0112(5) 0.056(3) Uani 1 1 d G . . . .
H15 H 0.157238 0.285674 0.004347 0.067 Uiso 1 1 calc R U . . .
C14 C 0.1027(6) 0.3773(4) -0.0500(4) 0.062(3) Uani 1 1 d G . . . .
H14 H 0.045241 0.360468 -0.097744 0.074 Uiso 1 1 calc R U . . .
C13 C 0.1214(6) 0.4473(4) -0.0397(4) 0.067(4) Uani 1 1 d G . . . .
H13 H 0.076482 0.477325 -0.080619 0.080 Uiso 1 1 calc R U . . .
C12 C 0.2072(6) 0.4725(3) 0.0317(5) 0.051(3) Uani 1 1 d G . . . .
H12 H 0.219721 0.519388 0.038598 0.061 Uiso 1 1 calc R U . . .
C11 C 0.2743(5) 0.4277(3) 0.0929(3) 0.036(2) Uani 1 1 d G . . . .
C17 C 0.2869(6) 0.4983(4) 0.2480(4) 0.042(3) Uani 1 1 d G . . . .
C18 C 0.2049(7) 0.5503(4) 0.2145(4) 0.062(3) Uani 1 1 d G . . . .
H18 H 0.198231 0.567393 0.160810 0.074 Uiso 1 1 calc R U . . .
C19 C 0.1328(6) 0.5769(4) 0.2613(6) 0.070(4) Uani 1 1 d G . . . .
H19 H 0.077961 0.611769 0.238855 0.084 Uiso 1 1 calc R U . . .
C20 C 0.1427(8) 0.5514(5) 0.3415(6) 0.094(5) Uani 1 1 d G . . . .
H20 H 0.094536 0.569228 0.372800 0.113 Uiso 1 1 calc R U . . .
C21 C 0.2247(10) 0.4994(5) 0.3750(5) 0.132(7) Uani 1 1 d G . . . .
H21 H 0.231381 0.482311 0.428700 0.158 Uiso 1 1 calc R U . . .
C22 C 0.2968(8) 0.4728(4) 0.3282(5) 0.103(5) Uani 1 1 d G . . . .
H22 H 0.351652 0.437934 0.350657 0.124 Uiso 1 1 calc R U . . .
C24 C 0.7062(5) 0.3537(4) 0.1312(5) 0.060(3) Uani 1 1 d G . . . .
H24 H 0.625674 0.345771 0.128703 0.072 Uiso 1 1 calc R U . . .
C23 C 0.7832(6) 0.3864(4) 0.2012(4) 0.044(3) Uani 1 1 d G . . . .
C28 C 0.9036(6) 0.3983(4) 0.2049(4) 0.056(3) Uani 1 1 d G . . . .
H28 H 0.955056 0.420204 0.251727 0.067 Uiso 1 1 calc R U . . .
C27 C 0.9471(6) 0.3775(4) 0.1388(6) 0.070(4) Uani 1 1 d G . . . .
H27 H 1.027671 0.385416 0.141353 0.084 Uiso 1 1 calc R U . . .
C26 C 0.8702(9) 0.3448(4) 0.0689(5) 0.075(4) Uani 1 1 d G . . . .
H26 H 0.899290 0.330805 0.024653 0.090 Uiso 1 1 calc R U . . .
C25 C 0.7498(8) 0.3329(4) 0.0651(4) 0.076(4) Uani 1 1 d G . . . .
H25 H 0.698291 0.310982 0.018327 0.092 Uiso 1 1 calc R U . . .
C34 C 0.8142(5) 0.3158(3) 0.4107(4) 0.044(3) Uani 1 1 d G . . . .
H34 H 0.747046 0.290159 0.381457 0.052 Uiso 1 1 calc R U . . .
C29 C 0.8324(5) 0.3805(3) 0.3821(3) 0.035(2) Uani 1 1 d G . . . .
C30 C 0.9328(6) 0.4188(3) 0.4257(4) 0.048(3) Uani 1 1 d G . . . .
H30 H 0.944936 0.462122 0.406617 0.058 Uiso 1 1 calc R U . . .
C31 C 1.0151(5) 0.3923(4) 0.4980(4) 0.056(3) Uani 1 1 d G . . . .
H31 H 1.082274 0.417868 0.527210 0.067 Uiso 1 1 calc R U . . .
C32 C 0.9969(6) 0.3275(4) 0.5266(3) 0.056(3) Uani 1 1 d G . . . .
H32 H 1.051999 0.309760 0.574927 0.067 Uiso 1 1 calc R U . . .
C33 C 0.8965(7) 0.2892(3) 0.4829(4) 0.055(3) Uani 1 1 d G . . . .
H33 H 0.884387 0.245905 0.502052 0.066 Uiso 1 1 calc R U . . .
C35 C 0.3509(7) 0.2728(4) 0.3044(6) 0.065(3) Uani 1 1 d G . . . .
C36 C 0.2405(9) 0.2506(4) 0.2509(5) 0.074(4) Uani 1 1 d G . . . .
H36 H 0.237186 0.230530 0.199259 0.089 Uiso 1 1 calc R U . . .
C37 C 0.1350(7) 0.2583(4) 0.2746(7) 0.080(4) Uani 1 1 d G . . . .
H37 H 0.061089 0.243420 0.238821 0.096 Uiso 1 1 calc R U . . .
C38 C 0.1399(8) 0.2882(5) 0.3518(8) 0.091(5) Uani 1 1 d G . . . .
H38 H 0.069321 0.293364 0.367696 0.109 Uiso 1 1 calc R U . . .
C39 C 0.2504(11) 0.3104(4) 0.4053(5) 0.084(4) Uani 1 1 d G . . . .
H39 H 0.253650 0.330418 0.457010 0.100 Uiso 1 1 calc R U . . .
C40 C 0.3559(7) 0.3027(4) 0.3816(5) 0.066(3) Uani 1 1 d G . . . .
C41 C 0.4638(14) 0.3350(8) 0.4377(9) 0.081(4) Uani 1 1 d . . . . .
C42 C 0.5780(19) 0.3623(12) 0.5721(12) 0.177(9) Uani 1 1 d . U . . .
H42A H 0.650335 0.352780 0.556422 0.265 Uiso 1 1 calc R U . . .
H42B H 0.590018 0.349168 0.629945 0.265 Uiso 1 1 calc R U . . .
H42C H 0.560380 0.410247 0.565818 0.265 Uiso 1 1 calc R U . . .

loop_
_atom_site_aniso_label
_atom_site_aniso_U_11
_atom_site_aniso_U_22
_atom_site_aniso_U_33
_atom_site_aniso_U_23
_atom_site_aniso_U_13
_atom_site_aniso_U_12
Cu1 0.0379(8) 0.0453(8) 0.0537(9) 0.0027(7) 0.0106(6) -0.0036(6)
Fe1 0.0375(9) 0.0408(9) 0.0361(9) 0.0007(7) 0.0068(7) -0.0041(7)
S1 0.052(2) 0.0460(19) 0.106(3) 0.0131(18) 0.0168(18) 0.0012(16)
P1 0.0335(16) 0.0419(17) 0.0410(16) 0.0000(13) 0.0114(13) -0.0013(13)
P2 0.0322(16) 0.0437(17) 0.0384(16) -0.0002(13) 0.0064(12) -0.0016(13)
O1 0.079(7) 0.115(9) 0.083(7) -0.004(6) 0.007(6) -0.011(6)
O2 0.126(9) 0.133(9) 0.070(7) -0.002(7) 0.035(6) -0.010(7)
C5 0.028(6) 0.055(7) 0.031(6) 0.003(5) 0.006(5) 0.001(5)
C1 0.035(6) 0.051(8) 0.054(7) 0.002(6) 0.008(5) -0.005(6)
C2 0.065(9) 0.064(10) 0.064(9) 0.015(7) -0.007(7) -0.019(7)
C3 0.075(9) 0.056(9) 0.045(7) -0.008(6) -0.014(7) -0.002(7)
C4 0.060(8) 0.054(8) 0.028(6) 0.005(5) 0.004(5) 0.000(6)
C9 0.032(6) 0.042(7) 0.034(6) 0.001(5) 0.006(5) -0.004(5)
C8 0.056(7) 0.030(6) 0.048(7) -0.001(5) 0.015(6) 0.002(5)
C7 0.049(7) 0.034(6) 0.051(7) 0.014(5) 0.010(6) 0.001(5)
C6 0.039(6) 0.070(8) 0.023(6) 0.009(5) 0.004(5) -0.005(6)
C10 0.047(7) 0.033(6) 0.032(6) -0.004(5) 0.007(5) 0.000(5)
C16 0.044(7) 0.044(7) 0.052(7) 0.000(6) 0.012(6) -0.003(6)
C15 0.052(8) 0.058(8) 0.055(7) -0.010(7) 0.010(6) -0.013(6)
C14 0.052(8) 0.085(10) 0.041(7) -0.009(7) 0.003(6) -0.009(7)
C13 0.050(8) 0.083(10) 0.054(8) -0.001(7) -0.006(6) 0.000(7)
C12 0.043(7) 0.044(7) 0.067(8) 0.001(6) 0.017(6) 0.005(6)
C11 0.029(6) 0.039(6) 0.041(6) 0.000(5) 0.012(5) -0.002(5)
C17 0.047(7) 0.034(6) 0.046(7) -0.003(5) 0.016(5) -0.009(5)
C18 0.045(7) 0.082(9) 0.054(7) -0.010(7) 0.009(6) 0.012(7)
C19 0.049(8) 0.083(10) 0.078(9) -0.019(8) 0.018(7) 0.001(7)
C20 0.102(12) 0.080(11) 0.126(14) -0.008(10) 0.075(11) 0.009(9)
C21 0.204(19) 0.139(15) 0.098(12) 0.044(11) 0.116(14) 0.069(15)
C22 0.145(14) 0.093(11) 0.097(11) 0.039(10) 0.075(11) 0.052(10)
C24 0.050(7) 0.079(9) 0.049(7) -0.002(7) 0.013(6) 0.005(7)
C23 0.055(8) 0.038(6) 0.043(7) 0.012(5) 0.024(6) 0.014(6)
C28 0.051(8) 0.067(8) 0.051(7) 0.005(6) 0.020(6) 0.012(6)
C27 0.062(9) 0.074(9) 0.085(10) 0.004(8) 0.039(8) 0.006(7)
C26 0.099(11) 0.083(10) 0.062(9) 0.007(8) 0.051(9) 0.026(9)
C25 0.092(11) 0.090(10) 0.047(8) -0.007(7) 0.020(7) 0.014(8)
C34 0.039(7) 0.053(7) 0.034(6) -0.005(5) 0.004(5) -0.004(6)
C29 0.033(6) 0.030(6) 0.041(6) 0.003(5) 0.011(5) 0.008(5)
C30 0.050(7) 0.042(7) 0.050(7) -0.005(6) 0.011(6) -0.001(6)
C31 0.049(7) 0.063(8) 0.041(7) -0.011(6) -0.009(6) 0.000(6)
C32 0.058(8) 0.069(9) 0.034(6) 0.006(6) 0.004(6) 0.021(7)
C33 0.045(7) 0.056(8) 0.063(8) 0.011(6) 0.015(6) 0.000(6)
C35 0.059(9) 0.050(8) 0.087(10) 0.009(7) 0.022(8) 0.002(7)
C36 0.076(10) 0.050(8) 0.092(10) 0.015(7) 0.017(9) -0.011(7)
C37 0.054(9) 0.073(10) 0.116(13) 0.012(9) 0.033(8) -0.013(7)
C38 0.089(13) 0.051(9) 0.154(16) 0.010(9) 0.070(12) -0.007(8)
C39 0.102(12) 0.057(9) 0.109(12) 0.008(8) 0.059(11) -0.015(9)
C40 0.059(9) 0.058(8) 0.079(10) 0.007(7) 0.018(8) -0.007(7)
C41 0.081(12) 0.091(12) 0.070(11) 0.011(9) 0.022(9) 0.025(9)
C42 0.173(16) 0.208(17) 0.132(14) -0.032(13) 0.019(12) -0.001(14)

loop_
_atom_type_symbol
_atom_type_description
_atom_type_scat_dispersion_real
_atom_type_scat_dispersion_imag
_atom_type_scat_source
C C 0.0033 0.0016 'International Tables Vol C Tables 4.2.6.8 and 6.1.1.4'
H H 0.0000 0.0000 'International Tables Vol C Tables 4.2.6.8 and 6.1.1.4'
Cu Cu 0.3201 1.2651 'International Tables Vol C Tables 4.2.6.8 and 6.1.1.4'
Fe Fe 0.3463 0.8444 'International Tables Vol C Tables 4.2.6.8 and 6.1.1.4'
O O 0.0106 0.0060 'International Tables Vol C Tables 4.2.6.8 and 6.1.1.4'
P P 0.1023 0.0942 'International Tables Vol C Tables 4.2.6.8 and 6.1.1.4'
S S 0.1246 0.1234 'International Tables Vol C Tables 4.2.6.8 and 6.1.1.4'

loop_
_citation_id
_citation_doi
_citation_year
1 10.1016/j.molstruc.2022.132801 2022

loop_
_geom_angle_atom_site_label_1
_geom_angle_atom_site_label_2
_geom_angle_atom_site_label_3
_geom_angle
_geom_angle_site_symmetry_1
_geom_angle_site_symmetry_3
_geom_angle_publ_flag
S1 Cu1 P1 124.34(12) . . ?
P2 Cu1 S1 118.52(12) . . ?
P2 Cu1 P1 113.50(11) . . ?
C5 Fe1 C1 40.51(12) . . ?
C5 Fe1 C2 67.99(15) . . ?
C5 Fe1 C3 68.09(15) . . ?
C5 Fe1 C4 40.60(12) . . ?
C5 Fe1 C9 115.2(3) . . ?
C5 Fe1 C8 145.9(3) . . ?
C5 Fe1 C7 173.0(3) . . ?
C5 Fe1 C6 133.8(3) . . ?
C5 Fe1 C10 109.9(3) . . ?
C1 Fe1 C2 40.33(12) . . ?
C1 Fe1 C3 67.90(15) . . ?
C3 Fe1 C2 40.30(12) . . ?
C4 Fe1 C1 68.11(14) . . ?
C4 Fe1 C2 67.96(15) . . ?
C4 Fe1 C3 40.47(12) . . ?
C4 Fe1 C9 111.4(3) . . ?
C4 Fe1 C8 115.7(3) . . ?
C4 Fe1 C7 145.3(3) . . ?
C4 Fe1 C6 174.1(3) . . ?
C4 Fe1 C10 135.4(3) . . ?
C9 Fe1 C1 144.7(3) . . ?
C9 Fe1 C2 174.8(3) . . ?
C9 Fe1 C3 136.0(3) . . ?
C9 Fe1 C8 40.47(12) . . ?
C9 Fe1 C7 68.08(15) . . ?
C9 Fe1 C6 68.14(14) . . ?
C8 Fe1 C1 173.3(3) . . ?
C8 Fe1 C2 134.7(3) . . ?
C8 Fe1 C3 111.0(3) . . ?
C8 Fe1 C7 40.45(12) . . ?
C7 Fe1 C1 133.4(3) . . ?
C7 Fe1 C2 109.3(3) . . ?
C7 Fe1 C3 114.4(3) . . ?
C6 Fe1 C1 108.6(2) . . ?
C6 Fe1 C2 113.0(3) . . ?
C6 Fe1 C3 143.8(3) . . ?
C6 Fe1 C8 68.09(14) . . ?
C6 Fe1 C7 40.49(11) . . ?
C10 Fe1 C1 113.5(3) . . ?
C10 Fe1 C2 143.4(3) . . ?
C10 Fe1 C3 175.4(3) . . ?
C10 Fe1 C9 40.53(11) . . ?
C10 Fe1 C8 68.11(14) . . ?
C10 Fe1 C7 68.12(14) . . ?
C10 Fe1 C6 40.54(11) . . ?
C35 S1 Cu1 97.0(3) . . ?
C9 P1 Cu1 113.1(2) . . ?
C9 P1 C11 101.2(3) . . ?
C9 P1 C17 103.9(3) . . ?
C11 P1 Cu1 115.6(2) . . ?
C17 P1 Cu1 118.5(3) . . ?
C17 P1 C11 102.4(3) . . ?
C5 P2 Cu1 113.4(3) . . ?
C5 P2 C23 105.7(3) . . ?
C5 P2 C29 103.0(3) . . ?
C23 P2 Cu1 112.8(3) . . ?
C23 P2 C29 102.9(3) . . ?
C29 P2 Cu1 117.7(2) . . ?
C41 O2 C42 111.5(14) . . ?
P2 C5 Fe1 121.8(4) . . ?
C1 C5 Fe1 70.1(3) . . ?
C1 C5 P2 130.5(5) . . ?
C1 C5 C4 108.0 . . ?
C4 C5 Fe1 69.8(3) . . ?
C4 C5 P2 121.4(5) . . ?
Fe1 C1 H1 126.0 . . ?
C5 C1 Fe1 69.4(3) . . ?
C5 C1 H1 126.0 . . ?
C5 C1 C2 108.0 . . ?
C2 C1 Fe1 70.1(3) . . ?
C2 C1 H1 126.0 . . ?
Fe1 C2 H2 126.0 . . ?
C1 C2 Fe1 69.5(3) . . ?
C1 C2 H2 126.0 . . ?
C1 C2 C3 108.0 . . ?
C3 C2 Fe1 69.6(3) . . ?
C3 C2 H2 126.0 . . ?
Fe1 C3 H3 126.0 . . ?
C2 C3 Fe1 70.0(3) . . ?
C2 C3 H3 126.0 . . ?
C4 C3 Fe1 69.3(3) . . ?
C4 C3 C2 108.0 . . ?
C4 C3 H3 126.0 . . ?
Fe1 C4 H4 126.0 . . ?
C5 C4 Fe1 69.6(3) . . ?
C5 C4 H4 126.0 . . ?
C3 C4 Fe1 70.2(3) . . ?
C3 C4 C5 108.0 . . ?
C3 C4 H4 126.0 . . ?
P1 C9 Fe1 124.5(3) . . ?
C8 C9 Fe1 69.9(3) . . ?
C8 C9 P1 130.0(4) . . ?
C8 C9 C10 108.0 . . ?
C10 C9 Fe1 69.6(2) . . ?
C10 C9 P1 122.0(4) . . ?
Fe1 C8 H8 126.0 . . ?
C9 C8 Fe1 69.6(2) . . ?
C9 C8 H8 126.0 . . ?
C7 C8 Fe1 69.8(2) . . ?
C7 C8 C9 108.0 . . ?
C7 C8 H8 126.0 . . ?
Fe1 C7 H7 126.0 . . ?
C8 C7 Fe1 69.8(2) . . ?
C8 C7 H7 126.0 . . ?
C6 C7 Fe1 69.6(2) . . ?
C6 C7 C8 108.0 . . ?
C6 C7 H7 126.0 . . ?
Fe1 C6 H6 126.0 . . ?
C7 C6 Fe1 69.9(2) . . ?
C7 C6 H6 126.0 . . ?
C7 C6 C10 108.0 . . ?
C10 C6 Fe1 69.7(2) . . ?
C10 C6 H6 126.0 . . ?
Fe1 C10 H10 126.0 . . ?
C9 C10 Fe1 69.8(2) . . ?
C9 C10 H10 126.0 . . ?
C6 C10 Fe1 69.8(2) . . ?
C6 C10 C9 108.0 . . ?
C6 C10 H10 126.0 . . ?
C15 C16 H16 120.0 . . ?
C15 C16 C11 120.0 . . ?
C11 C16 H16 120.0 . . ?
C16 C15 H15 120.0 . . ?
C16 C15 C14 120.0 . . ?
C14 C15 H15 120.0 . . ?
C15 C14 H14 120.0 . . ?
C15 C14 C13 120.0 . . ?
C13 C14 H14 120.0 . . ?
C14 C13 H13 120.0 . . ?
C14 C13 C12 120.0 . . ?
C12 C13 H13 120.0 . . ?
C13 C12 H12 120.0 . . ?
C11 C12 C13 120.0 . . ?
C11 C12 H12 120.0 . . ?
C16 C11 P1 117.6(4) . . ?
C12 C11 P1 122.4(4) . . ?
C12 C11 C16 120.0 . . ?
C18 C17 P1 124.2(5) . . ?
C18 C17 C22 120.0 . . ?
C22 C17 P1 115.8(5) . . ?
C17 C18 H18 120.0 . . ?
C17 C18 C19 120.0 . . ?
C19 C18 H18 120.0 . . ?
C18 C19 H19 120.0 . . ?
C20 C19 C18 120.0 . . ?
C20 C19 H19 120.0 . . ?
C19 C20 H20 120.0 . . ?
C21 C20 C19 120.0 . . ?
C21 C20 H20 120.0 . . ?
C20 C21 H21 120.0 . . ?
C20 C21 C22 120.0 . . ?
C22 C21 H21 120.0 . . ?
C17 C22 H22 120.0 . . ?
C21 C22 C17 120.0 . . ?
C21 C22 H22 120.0 . . ?
C23 C24 H24 120.0 . . ?
C23 C24 C25 120.0 . . ?
C25 C24 H24 120.0 . . ?
C24 C23 P2 117.4(5) . . ?
C24 C23 C28 120.0 . . ?
C28 C23 P2 122.6(5) . . ?
C23 C28 H28 120.0 . . ?
C23 C28 C27 120.0 . . ?
C27 C28 H28 120.0 . . ?
C28 C27 H27 120.0 . . ?
C26 C27 C28 120.0 . . ?
C26 C27 H27 120.0 . . ?
C27 C26 H26 120.0 . . ?
C27 C26 C25 120.0 . . ?
C25 C26 H26 120.0 . . ?
C24 C25 H25 120.0 . . ?
C26 C25 C24 120.0 . . ?
C26 C25 H25 120.0 . . ?
C29 C34 H34 120.0 . . ?
C29 C34 C33 120.0 . . ?
C33 C34 H34 120.0 . . ?
C34 C29 P2 117.5(4) . . ?
C30 C29 P2 122.5(4) . . ?
C30 C29 C34 120.0 . . ?
C29 C30 H30 120.0 . . ?
C29 C30 C31 120.0 . . ?
C31 C30 H30 120.0 . . ?
C30 C31 H31 120.0 . . ?
C32 C31 C30 120.0 . . ?
C32 C31 H31 120.0 . . ?
C31 C32 H32 120.0 . . ?
C31 C32 C33 120.0 . . ?
C33 C32 H32 120.0 . . ?
C34 C33 H33 120.0 . . ?
C32 C33 C34 120.0 . . ?
C32 C33 H33 120.0 . . ?
C36 C35 S1 117.2(6) . . ?
C36 C35 C40 120.0 . . ?
C40 C35 S1 122.7(6) . . ?
C35 C36 H36 120.0 . . ?
C37 C36 C35 120.0 . . ?
C37 C36 H36 120.0 . . ?
C36 C37 H37 120.0 . . ?
C36 C37 C38 120.0 . . ?
C38 C37 H37 120.0 . . ?
C37 C38 H38 120.0 . . ?
C37 C38 C39 120.0 . . ?
C39 C38 H38 120.0 . . ?
C38 C39 H39 120.0 . . ?
C40 C39 C38 120.0 . . ?
C40 C39 H39 120.0 . . ?
C35 C40 C41 124.3(9) . . ?
C39 C40 C35 120.0 . . ?
C39 C40 C41 115.3(9) . . ?
O1 C41 O2 122.1(15) . . ?
O1 C41 C40 125.0(13) . . ?
O2 C41 C40 112.9(14) . . ?
O2 C42 H42A 109.5 . . ?
O2 C42 H42B 109.5 . . ?
O2 C42 H42C 109.5 . . ?
H42A C42 H42B 109.5 . . ?
H42A C42 H42C 109.5 . . ?
H42B C42 H42C 109.5 . . ?

loop_
_geom_bond_atom_site_label_1
_geom_bond_atom_site_label_2
_geom_bond_distance
_geom_bond_site_symmetry_2
_geom_bond_publ_flag
Cu1 S1 2.273(4) . ?
Cu1 P1 2.285(3) . ?
Cu1 P2 2.268(3) . ?
Fe1 C5 2.046(7) . ?
Fe1 C1 2.056(7) . ?
Fe1 C2 2.064(7) . ?
Fe1 C3 2.058(7) . ?
Fe1 C4 2.047(7) . ?
Fe1 C9 2.051(6) . ?
Fe1 C8 2.054(7) . ?
Fe1 C7 2.054(6) . ?
Fe1 C6 2.050(6) . ?
Fe1 C10 2.049(6) . ?
S1 C35 1.836(7) . ?
P1 C9 1.824(5) . ?
P1 C11 1.851(5) . ?
P1 C17 1.842(6) . ?
P2 C5 1.812(6) . ?
P2 C23 1.832(6) . ?
P2 C29 1.848(5) . ?
O1 C41 1.249(16) . ?
O2 C41 1.299(15) . ?
O2 C42 1.47(2) . ?
C5 C1 1.4200 . ?
C5 C4 1.4200 . ?
C1 H1 0.9800 . ?
C1 C2 1.4200 . ?
C2 H2 0.9800 . ?
C2 C3 1.4200 . ?
C3 H3 0.9800 . ?
C3 C4 1.4200 . ?
C4 H4 0.9800 . ?
C9 C8 1.4200 . ?
C9 C10 1.4200 . ?
C8 H8 0.9800 . ?
C8 C7 1.4200 . ?
C7 H7 0.9800 . ?
C7 C6 1.4200 . ?
C6 H6 0.9800 . ?
C6 C10 1.4200 . ?
C10 H10 0.9800 . ?
C16 H16 0.9300 . ?
C16 C15 1.3900 . ?
C16 C11 1.3900 . ?
C15 H15 0.9300 . ?
C15 C14 1.3900 . ?
C14 H14 0.9300 . ?
C14 C13 1.3900 . ?
C13 H13 0.9300 . ?
C13 C12 1.3900 . ?
C12 H12 0.9300 . ?
C12 C11 1.3900 . ?
C17 C18 1.3900 . ?
C17 C22 1.3900 . ?
C18 H18 0.9300 . ?
C18 C19 1.3900 . ?
C19 H19 0.9300 . ?
C19 C20 1.3900 . ?
C20 H20 0.9300 . ?
C20 C21 1.3900 . ?
C21 H21 0.9300 . ?
C21 C22 1.3900 . ?
C22 H22 0.9300 . ?
C24 H24 0.9300 . ?
C24 C23 1.3900 . ?
C24 C25 1.3900 . ?
C23 C28 1.3900 . ?
C28 H28 0.9300 . ?
C28 C27 1.3900 . ?
C27 H27 0.9300 . ?
C27 C26 1.3900 . ?
C26 H26 0.9300 . ?
C26 C25 1.3900 . ?
C25 H25 0.9300 . ?
C34 H34 0.9300 . ?
C34 C29 1.3900 . ?
C34 C33 1.3900 . ?
C29 C30 1.3900 . ?
C30 H30 0.9300 . ?
C30 C31 1.3900 . ?
C31 H31 0.9300 . ?
C31 C32 1.3900 . ?
C32 H32 0.9300 . ?
C32 C33 1.3900 . ?
C33 H33 0.9300 . ?
C35 C36 1.3900 . ?
C35 C40 1.3900 . ?
C36 H36 0.9300 . ?
C36 C37 1.3900 . ?
C37 H37 0.9300 . ?
C37 C38 1.3900 . ?
C38 H38 0.9300 . ?
C38 C39 1.3900 . ?
C39 H39 0.9300 . ?
C39 C40 1.3900 . ?
C40 C41 1.460(17) . ?
C42 H42A 0.9600 . ?
C42 H42B 0.9600 . ?
C42 H42C 0.9600 . ?

loop_
_geom_torsion_atom_site_label_1
_geom_torsion_atom_site_label_2
_geom_torsion_atom_site_label_3
_geom_torsion_atom_site_label_4
_geom_torsion
_geom_torsion_site_symmetry_1
_geom_torsion_site_symmetry_2
_geom_torsion_site_symmetry_3
_geom_torsion_site_symmetry_4
_geom_torsion_publ_flag
Cu1 S1 C35 C36 115.8(4) . . . . ?
Cu1 S1 C35 C40 -60.9(4) . . . . ?
Cu1 P1 C9 Fe1 -34.1(5) . . . . ?
Cu1 P1 C9 C8 -125.9(4) . . . . ?
Cu1 P1 C9 C10 51.9(5) . . . . ?
Cu1 P1 C11 C16 20.7(4) . . . . ?
Cu1 P1 C11 C12 -161.9(3) . . . . ?
Cu1 P1 C17 C18 175.5(4) . . . . ?
Cu1 P1 C17 C22 -5.6(5) . . . . ?
Cu1 P2 C5 Fe1 -43.2(5) . . . . ?
Cu1 P2 C5 C1 -133.5(5) . . . . ?
Cu1 P2 C5 C4 41.1(5) . . . . ?
Cu1 P2 C23 C24 3.9(4) . . . . ?
Cu1 P2 C23 C28 -176.1(3) . . . . ?
Cu1 P2 C29 C34 32.2(4) . . . . ?
Cu1 P2 C29 C30 -147.7(3) . . . . ?
Fe1 C5 C1 C2 59.7(3) . . . . ?
Fe1 C5 C4 C3 -60.0(3) . . . . ?
Fe1 C1 C2 C3 59.2(3) . . . . ?
Fe1 C2 C3 C4 59.2(3) . . . . ?
Fe1 C3 C4 C5 59.6(3) . . . . ?
Fe1 C9 C8 C7 59.4(2) . . . . ?
Fe1 C9 C10 C6 -59.6(2) . . . . ?
Fe1 C8 C7 C6 59.4(2) . . . . ?
Fe1 C7 C6 C10 59.5(2) . . . . ?
Fe1 C6 C10 C9 59.6(2) . . . . ?
S1 C35 C36 C37 -176.8(6) . . . . ?
S1 C35 C40 C39 176.6(6) . . . . ?
S1 C35 C40 C41 4.3(10) . . . . ?
P1 C9 C8 Fe1 118.7(5) . . . . ?
P1 C9 C8 C7 178.1(6) . . . . ?
P1 C9 C10 Fe1 -118.7(4) . . . . ?
P1 C9 C10 C6 -178.3(5) . . . . ?
P1 C17 C18 C19 178.8(6) . . . . ?
P1 C17 C22 C21 -178.9(5) . . . . ?
P2 C5 C1 Fe1 115.4(5) . . . . ?
P2 C5 C1 C2 175.1(6) . . . . ?
P2 C5 C4 Fe1 -115.7(5) . . . . ?
P2 C5 C4 C3 -175.7(6) . . . . ?
P2 C23 C28 C27 -180.0(5) . . . . ?
P2 C29 C30 C31 179.9(5) . . . . ?
C5 P2 C23 C24 -120.5(4) . . . . ?
C5 P2 C23 C28 59.5(5) . . . . ?
C5 P2 C29 C34 157.8(4) . . . . ?
C5 P2 C29 C30 -22.1(5) . . . . ?
C5 C1 C2 Fe1 -59.2(3) . . . . ?
C5 C1 C2 C3 0.0 . . . . ?
C1 C5 C4 Fe1 60.0(3) . . . . ?
C1 C5 C4 C3 0.0 . . . . ?
C1 C2 C3 Fe1 -59.2(3) . . . . ?
C1 C2 C3 C4 0.0 . . . . ?
C2 C3 C4 Fe1 -59.6(3) . . . . ?
C2 C3 C4 C5 0.0 . . . . ?
C4 C5 C1 Fe1 -59.7(3) . . . . ?
C4 C5 C1 C2 0.0 . . . . ?
C9 P1 C11 C16 143.3(4) . . . . ?
C9 P1 C11 C12 -39.4(4) . . . . ?
C9 P1 C17 C18 49.1(6) . . . . ?
C9 P1 C17 C22 -132.0(5) . . . . ?
C9 C8 C7 Fe1 -59.4(2) . . . . ?
C9 C8 C7 C6 0.0 . . . . ?
C8 C9 C10 Fe1 59.6(2) . . . . ?
C8 C9 C10 C6 0.0 . . . . ?
C8 C7 C6 Fe1 -59.5(2) . . . . ?
C8 C7 C6 C10 0.0 . . . . ?
C7 C6 C10 Fe1 -59.6(2) . . . . ?
C7 C6 C10 C9 0.0 . . . . ?
C10 C9 C8 Fe1 -59.4(2) . . . . ?
C10 C9 C8 C7 0.0 . . . . ?
C16 C15 C14 C13 0.0 . . . . ?
C15 C16 C11 P1 177.4(5) . . . . ?
C15 C16 C11 C12 0.0 . . . . ?
C15 C14 C13 C12 0.0 . . . . ?
C14 C13 C12 C11 0.0 . . . . ?
C13 C12 C11 P1 -177.3(5) . . . . ?
C13 C12 C11 C16 0.0 . . . . ?
C11 P1 C9 Fe1 -158.4(4) . . . . ?
C11 P1 C9 C8 109.8(5) . . . . ?
C11 P1 C9 C10 -72.3(5) . . . . ?
C11 P1 C17 C18 -56.0(5) . . . . ?
C11 P1 C17 C22 122.9(5) . . . . ?
C11 C16 C15 C14 0.0 . . . . ?
C17 P1 C9 Fe1 95.7(5) . . . . ?
C17 P1 C9 C8 3.9(6) . . . . ?
C17 P1 C9 C10 -178.2(4) . . . . ?
C17 P1 C11 C16 -109.6(4) . . . . ?
C17 P1 C11 C12 67.7(4) . . . . ?
C17 C18 C19 C20 0.0 . . . . ?
C18 C17 C22 C21 0.0 . . . . ?
C18 C19 C20 C21 0.0 . . . . ?
C19 C20 C21 C22 0.0 . . . . ?
C20 C21 C22 C17 0.0 . . . . ?
C22 C17 C18 C19 0.0 . . . . ?
C24 C23 C28 C27 0.0 . . . . ?
C23 P2 C5 Fe1 80.8(5) . . . . ?
C23 P2 C5 C1 -9.4(6) . . . . ?
C23 P2 C5 C4 165.2(4) . . . . ?
C23 P2 C29 C34 -92.5(4) . . . . ?
C23 P2 C29 C30 87.6(4) . . . . ?
C23 C24 C25 C26 0.0 . . . . ?
C23 C28 C27 C26 0.0 . . . . ?
C28 C27 C26 C25 0.0 . . . . ?
C27 C26 C25 C24 0.0 . . . . ?
C25 C24 C23 P2 180.0(5) . . . . ?
C25 C24 C23 C28 0.0 . . . . ?
C34 C29 C30 C31 0.0 . . . . ?
C29 P2 C5 Fe1 -171.6(4) . . . . ?
C29 P2 C5 C1 98.2(5) . . . . ?
C29 P2 C5 C4 -87.2(5) . . . . ?
C29 P2 C23 C24 131.8(4) . . . . ?
C29 P2 C23 C28 -48.2(5) . . . . ?
C29 C34 C33 C32 0.0 . . . . ?
C29 C30 C31 C32 0.0 . . . . ?
C30 C31 C32 C33 0.0 . . . . ?
C31 C32 C33 C34 0.0 . . . . ?
C33 C34 C29 P2 -179.9(5) . . . . ?
C33 C34 C29 C30 0.0 . . . . ?
C35 C36 C37 C38 0.0 . . . . ?
C35 C40 C41 O1 41.1(17) . . . . ?
C35 C40 C41 O2 -142.0(9) . . . . ?
C36 C35 C40 C39 0.0 . . . . ?
C36 C35 C40 C41 -172.3(10) . . . . ?
C36 C37 C38 C39 0.0 . . . . ?
C37 C38 C39 C40 0.0 . . . . ?
C38 C39 C40 C35 0.0 . . . . ?
C38 C39 C40 C41 173.0(9) . . . . ?
C39 C40 C41 O1 -131.5(13) . . . . ?
C39 C40 C41 O2 45.4(13) . . . . ?
C40 C35 C36 C37 0.0 . . . . ?
C42 O2 C41 O1 3(2) . . . . ?
C42 O2 C41 C40 -174.1(13) . . . . ?
